data_2238319
loop_
_publ_author_name
'Sugumar, P.'
'Kayalvizhi, R.'
'Mini, R.'
'Ponnuswamy, S.'
'Ponnuswamy, M. N.'

_publ_section_title
;
 1-Dichloroacetyl-<i>t</i>-3-isopropyl-<i>r</i>-2,<i>c</i>-6-diphenylpiperidin-4-one
;
_journal_coeditor_code BT6918
_journal_issue 8
_journal_name_full 'Acta Crystallographica Section E'
_journal_page_first o1348
_journal_paper_doi 10.1107/S1600536813019582
_journal_volume 69
_journal_year 2013
_chemical_formula_iupac 'C22 H23 Cl2 N O2'
_chemical_formula_moiety 'C22 H23 Cl2 N O2'
_chemical_formula_sum 'C22 H23 Cl2 N O2'
_chemical_formula_weight 404.31
_chemical_name_systematic 1-Dichloroacetyl-<i>t</i>-3-isopropyl-<i>r</i>-2,<i>c</i>-6-diphenylpiperidin-4-one
_space_group_IT_number 29
_symmetry_cell_setting orthorhombic
_symmetry_space_group_name_Hall 'P 2c -2ac'
_symmetry_space_group_name_H-M 'P c a 21'
_atom_sites_solution_hydrogens geom
_atom_sites_solution_primary direct
_atom_sites_solution_secondary difmap
_audit_creation_method SHELXL97
_cell_angle_alpha 90.00
_cell_angle_beta 90.00
_cell_angle_gamma 90.00
_cell_formula_units_Z 4
_cell_length_a 18.4336(14)
_cell_length_b 9.4516(7)
_cell_length_c 11.7077(9)
_cell_measurement_reflns_used 3882
_cell_measurement_temperature 293(2)
_cell_measurement_theta_max 28.40
_cell_measurement_theta_min 2.15
_cell_volume 2039.8(3)
_computing_cell_refinement 'SAINT (Bruker, 2008)'
_computing_data_collection 'APEX2 (Bruker, 2008)'
_computing_data_reduction 'SAINT (Bruker, 2008)'
_computing_molecular_graphics 'ORTEP-3 for Windows (Farrugia, 2012)'
_computing_publication_material
;
SHELXL97 (Sheldrick, 2008) and PLATON (Spek, 2009)
;
_computing_structure_refinement 'SHELXL97 (Sheldrick, 2008)'
_computing_structure_solution 'SHELXS97 (Sheldrick, 2008)'
_diffrn_ambient_temperature 293(2)
_diffrn_measured_fraction_theta_full 0.997
_diffrn_measured_fraction_theta_max 0.997
_diffrn_measurement_device_type 'Bruker SMART APEXII CCD'
_diffrn_measurement_method '\w and \f'
_diffrn_radiation_monochromator graphite
_diffrn_radiation_source 'fine-focus sealed tube'
_diffrn_radiation_type MoK\a
_diffrn_radiation_wavelength 0.71073
_diffrn_reflns_av_R_equivalents 0.0219
_diffrn_reflns_av_sigmaI/netI 0.0319
_diffrn_reflns_limit_h_max 24
_diffrn_reflns_limit_h_min -14
_diffrn_reflns_limit_k_max 12
_diffrn_reflns_limit_k_min -12
_diffrn_reflns_limit_l_max 15
_diffrn_reflns_limit_l_min -11
_diffrn_reflns_number 10509
_diffrn_reflns_theta_full 28.40
_diffrn_reflns_theta_max 28.40
_diffrn_reflns_theta_min 2.15
_exptl_absorpt_coefficient_mu 0.335
_exptl_absorpt_correction_T_max 0.941
_exptl_absorpt_correction_T_min 0.929
_exptl_absorpt_correction_type multi-scan
_exptl_absorpt_process_details '(SADABS; Bruker, 2008)'
_exptl_crystal_colour yellow
_exptl_crystal_density_diffrn 1.317
_exptl_crystal_density_method 'not measured'
_exptl_crystal_description block
_exptl_crystal_F_000 848
_exptl_crystal_size_max 0.22
_exptl_crystal_size_mid 0.20
_exptl_crystal_size_min 0.18
_refine_diff_density_max 0.689
_refine_diff_density_min -0.468
_refine_ls_abs_structure_details 'Flack (1983), 1759 Friedel pairs'
_refine_ls_abs_structure_Flack -0.08(8)
_refine_ls_extinction_method none
_refine_ls_goodness_of_fit_ref 1.041
_refine_ls_hydrogen_treatment constr
_refine_ls_matrix_type full
_refine_ls_number_parameters 244
_refine_ls_number_reflns 4437
_refine_ls_number_restraints 1
_refine_ls_restrained_S_all 1.041
_refine_ls_R_factor_all 0.0551
_refine_ls_R_factor_gt 0.0476
_refine_ls_shift/su_max 0.001
_refine_ls_shift/su_mean 0.000
_refine_ls_structure_factor_coef Fsqd
_refine_ls_weighting_details 'calc w=1/[\s^2^(Fo^2^)+(0.0726P)^2^+0.6068P] where P=(Fo^2^+2Fc^2^)/3'
_refine_ls_weighting_scheme calc
_refine_ls_wR_factor_gt 0.1294
_refine_ls_wR_factor_ref 0.1362
_reflns_number_gt 3882
_reflns_number_total 4437
_reflns_threshold_expression I>2\s(I)
_cod_data_source_file bt6918.cif
_cod_data_source_block I
_cod_database_code 2238319
_cod_database_fobs_code 2238319

loop_
_symmetry_equiv_pos_as_xyz
'x, y, z'
'-x, -y, z+1/2'
'-x+1/2, y, z+1/2'
'x+1/2, -y, z'

loop_
_atom_site_type_symbol
_atom_site_label
_atom_site_fract_x
_atom_site_fract_y
_atom_site_fract_z
_atom_site_U_iso_or_equiv
_atom_site_adp_type
_atom_site_calc_flag
_atom_site_refinement_flags
_atom_site_occupancy
_atom_site_symmetry_multiplicity
C C2 0.67099(11) 0.9032(2) 0.91976(19) 0.0306(4) Uani d . 1 1
H H2 0.6651 0.9516 0.9932 0.037 Uiso calc R 1 1
C C3 0.70822(12) 1.0091(2) 0.8399(2) 0.0352(4) Uani d . 1 1
H H3 0.7584 1.0209 0.8659 0.042 Uiso calc R 1 1
C C4 0.71030(13) 0.9535(3) 0.7191(2) 0.0421(5) Uani d . 1 1
C C5 0.65663(14) 0.8387(2) 0.6894(2) 0.0414(5) Uani d . 1 1
H H5A 0.6797 0.7479 0.7023 0.050 Uiso calc R 1 1
H H5B 0.6459 0.8452 0.6084 0.050 Uiso calc R 1 1
C C6 0.58452(12) 0.8409(2) 0.7551(2) 0.0333(4) Uani d . 1 1
H H6 0.5536 0.9146 0.7221 0.040 Uiso calc R 1 1
C C7 0.54776(12) 0.6975(2) 0.7366(2) 0.0381(5) Uani d . 1 1
C C8 0.5026(2) 0.6797(4) 0.6451(4) 0.0778(12) Uani d . 1 1
H H8 0.4919 0.7560 0.5979 0.093 Uiso calc R 1 1
C C9 0.4727(3) 0.5481(5) 0.6228(4) 0.0948(16) Uani d . 1 1
H H9 0.4419 0.5374 0.5604 0.114 Uiso calc R 1 1
C C10 0.4871(2) 0.4346(4) 0.6897(3) 0.0685(9) Uani d . 1 1
H H10 0.4683 0.3460 0.6720 0.082 Uiso calc R 1 1
C C11 0.5299(2) 0.4531(3) 0.7837(4) 0.0712(11) Uani d . 1 1
H H11 0.5386 0.3775 0.8327 0.085 Uiso calc R 1 1
C C12 0.56030(17) 0.5841(3) 0.8064(3) 0.0601(9) Uani d . 1 1
H H12 0.5898 0.5951 0.8703 0.072 Uiso calc R 1 1
C C13 0.71354(11) 0.7680(2) 0.9446(2) 0.0348(5) Uani d . 1 1
C C14 0.77614(13) 0.7293(3) 0.8883(3) 0.0464(6) Uani d . 1 1
H H14 0.7927 0.7833 0.8272 0.056 Uiso calc R 1 1
C C15 0.81513(18) 0.6090(3) 0.9224(3) 0.0604(8) Uani d . 1 1
H H15 0.8577 0.5846 0.8845 0.072 Uiso calc R 1 1
C C16 0.79074(18) 0.5271(3) 1.0114(3) 0.0623(8) Uani d . 1 1
H H16 0.8163 0.4467 1.0332 0.075 Uiso calc R 1 1
C C17 0.72847(17) 0.5646(3) 1.0682(3) 0.0567(7) Uani d . 1 1
H H17 0.7120 0.5096 1.1287 0.068 Uiso calc R 1 1
C C18 0.69012(14) 0.6841(3) 1.0356(2) 0.0442(6) Uani d . 1 1
H H18 0.6482 0.7088 1.0750 0.053 Uiso calc R 1 1
C C19 0.67141(14) 1.1579(2) 0.8402(2) 0.0400(5) Uani d . 1 1
H H19 0.6234 1.1489 0.8048 0.048 Uiso calc R 1 1
C C20 0.6614(2) 1.2139(3) 0.9603(3) 0.0606(8) Uani d . 1 1
H H20A 0.6331 1.1479 1.0039 0.091 Uiso calc R 1 1
H H20B 0.6368 1.3033 0.9575 0.091 Uiso calc R 1 1
H H20C 0.7080 1.2259 0.9958 0.091 Uiso calc R 1 1
C C21 0.7155(2) 1.2637(3) 0.7707(3) 0.0675(9) Uani d . 1 1
H H21A 0.7222 1.2280 0.6946 0.101 Uiso calc R 1 1
H H21B 0.7620 1.2774 0.8061 0.101 Uiso calc R 1 1
H H21C 0.6902 1.3523 0.7675 0.101 Uiso calc R 1 1
C C22 0.54042(12) 0.8987(2) 0.9506(2) 0.0383(5) Uani d . 1 1
C C23 0.46416(13) 0.9023(3) 0.8997(3) 0.0506(7) Uani d . 1 1
H H23 0.4622 0.8437 0.8307 0.061 Uiso calc R 1 1
N N1 0.59629(9) 0.87405(18) 0.87687(17) 0.0309(4) Uani d . 1 1
O O1 0.75440(14) 0.9925(2) 0.6505(2) 0.0671(6) Uani d . 1 1
O O2 0.54794(11) 0.9232(3) 1.05165(19) 0.0602(6) Uani d . 1 1
Cl Cl2 0.44564(6) 1.08090(11) 0.86504(12) 0.0926(4) Uani d . 1 1
Cl Cl1 0.40029(5) 0.84201(14) 1.00044(13) 0.0960(4) Uani d . 1 1

loop_
_atom_site_aniso_label
_atom_site_aniso_U_11
_atom_site_aniso_U_22
_atom_site_aniso_U_33
_atom_site_aniso_U_12
_atom_site_aniso_U_13
_atom_site_aniso_U_23
C2 0.0295(9) 0.0290(9) 0.0334(11) -0.0014(7) -0.0020(7) -0.0024(8)
C3 0.0349(9) 0.0292(9) 0.0414(12) -0.0046(7) 0.0037(8) -0.0004(9)
C4 0.0450(11) 0.0359(11) 0.0454(14) 0.0003(9) 0.0145(10) 0.0012(10)
C5 0.0476(12) 0.0440(12) 0.0325(12) 0.0004(10) 0.0069(9) -0.0047(10)
C6 0.0358(9) 0.0345(9) 0.0294(11) 0.0002(8) -0.0024(8) -0.0015(9)
C7 0.0363(10) 0.0391(11) 0.0389(13) -0.0020(8) -0.0029(9) -0.0037(9)
C8 0.101(3) 0.0673(19) 0.065(2) -0.0354(19) -0.040(2) 0.0188(17)
C9 0.129(4) 0.082(2) 0.073(3) -0.051(2) -0.055(3) 0.008(2)
C10 0.077(2) 0.0510(15) 0.078(2) -0.0206(15) -0.0209(18) -0.0113(15)
C11 0.081(2) 0.0369(13) 0.096(3) -0.0077(13) -0.037(2) 0.0021(15)
C12 0.0698(18) 0.0399(13) 0.070(2) -0.0064(12) -0.0348(16) 0.0017(13)
C13 0.0317(9) 0.0298(9) 0.0428(13) -0.0032(7) -0.0055(9) -0.0002(9)
C14 0.0407(11) 0.0413(12) 0.0572(17) 0.0038(9) 0.0013(11) 0.0002(12)
C15 0.0531(15) 0.0546(15) 0.073(2) 0.0193(13) -0.0017(14) -0.0057(15)
C16 0.0674(18) 0.0362(12) 0.083(2) 0.0118(12) -0.0197(17) 0.0005(14)
C17 0.0659(17) 0.0392(13) 0.0649(19) -0.0080(11) -0.0152(14) 0.0113(13)
C18 0.0427(11) 0.0381(11) 0.0517(16) -0.0034(9) -0.0032(11) 0.0042(11)
C19 0.0457(12) 0.0291(10) 0.0451(14) -0.0003(8) -0.0019(10) 0.0012(9)
C20 0.094(2) 0.0332(12) 0.0545(18) 0.0094(13) 0.0004(16) -0.0070(12)
C21 0.094(2) 0.0342(13) 0.074(2) -0.0049(13) 0.0195(19) 0.0127(14)
C22 0.0305(10) 0.0411(11) 0.0433(14) -0.0007(8) 0.0053(9) -0.0033(10)
C23 0.0322(11) 0.0550(14) 0.065(2) 0.0027(10) 0.0052(11) -0.0120(13)
N1 0.0275(7) 0.0332(8) 0.0319(10) -0.0009(6) 0.0007(7) -0.0015(7)
O1 0.0794(14) 0.0592(11) 0.0628(14) -0.0189(11) 0.0378(12) -0.0073(10)
O2 0.0470(10) 0.0915(16) 0.0422(12) -0.0024(10) 0.0119(8) -0.0122(10)
Cl2 0.0772(6) 0.0778(6) 0.1229(10) 0.0262(5) -0.0136(6) 0.0178(6)
Cl1 0.0470(4) 0.1175(8) 0.1233(10) -0.0192(5) 0.0235(5) 0.0129(7)

loop_
_atom_type_symbol
_atom_type_description
_atom_type_scat_dispersion_real
_atom_type_scat_dispersion_imag
_atom_type_scat_source
C C 0.0033 0.0016 'International Tables Vol C Tables 4.2.6.8 and 6.1.1.4'
H H 0.0000 0.0000 'International Tables Vol C Tables 4.2.6.8 and 6.1.1.4'
N N 0.0061 0.0033 'International Tables Vol C Tables 4.2.6.8 and 6.1.1.4'
O O 0.0106 0.0060 'International Tables Vol C Tables 4.2.6.8 and 6.1.1.4'
Cl Cl 0.1484 0.1585 'International Tables Vol C Tables 4.2.6.8 and 6.1.1.4'

loop_
_geom_angle_atom_site_label_1
_geom_angle_atom_site_label_2
_geom_angle_atom_site_label_3
_geom_angle
N1 C2 C13 112.56(16)
N1 C2 C3 109.19(18)
C13 C2 C3 115.65(18)
N1 C2 H2 106.3
C13 C2 H2 106.3
C3 C2 H2 106.3
C4 C3 C2 110.86(18)
C4 C3 C19 109.1(2)
C2 C3 C19 113.09(18)
C4 C3 H3 107.9
C2 C3 H3 107.9
C19 C3 H3 107.9
O1 C4 C3 122.5(2)
O1 C4 C5 120.7(2)
C3 C4 C5 116.7(2)
C4 C5 C6 116.24(19)
C4 C5 H5A 108.2
C6 C5 H5A 108.2
C4 C5 H5B 108.2
C6 C5 H5B 108.2
H5A C5 H5B 107.4
N1 C6 C7 112.94(19)
N1 C6 C5 111.08(18)
C7 C6 C5 107.48(18)
N1 C6 H6 108.4
C7 C6 H6 108.4
C5 C6 H6 108.4
C8 C7 C12 118.4(2)
C8 C7 C6 119.3(2)
C12 C7 C6 122.3(2)
C7 C8 C9 120.0(3)
C7 C8 H8 120.0
C9 C8 H8 120.0
C10 C9 C8 121.6(3)
C10 C9 H9 119.2
C8 C9 H9 119.2
C9 C10 C11 118.6(3)
C9 C10 H10 120.7
C11 C10 H10 120.7
C10 C11 C12 120.2(3)
C10 C11 H11 119.9
C12 C11 H11 119.9
C7 C12 C11 121.1(3)
C7 C12 H12 119.4
C11 C12 H12 119.4
C14 C13 C18 118.2(2)
C14 C13 C2 124.1(2)
C18 C13 C2 117.5(2)
C13 C14 C15 120.5(3)
C13 C14 H14 119.7
C15 C14 H14 119.7
C16 C15 C14 120.3(3)
C16 C15 H15 119.8
C14 C15 H15 119.8
C17 C16 C15 119.7(3)
C17 C16 H16 120.2
C15 C16 H16 120.2
C16 C17 C18 120.3(3)
C16 C17 H17 119.9
C18 C17 H17 119.9
C17 C18 C13 121.0(3)
C17 C18 H18 119.5
C13 C18 H18 119.5
C20 C19 C21 109.4(2)
C20 C19 C3 111.7(2)
C21 C19 C3 111.0(2)
C20 C19 H19 108.2
C21 C19 H19 108.2
C3 C19 H19 108.2
C19 C20 H20A 109.5
C19 C20 H20B 109.5
H20A C20 H20B 109.5
C19 C20 H20C 109.5
H20A C20 H20C 109.5
H20B C20 H20C 109.5
C19 C21 H21A 109.5
C19 C21 H21B 109.5
H21A C21 H21B 109.5
C19 C21 H21C 109.5
H21A C21 H21C 109.5
H21B C21 H21C 109.5
O2 C22 N1 124.3(2)
O2 C22 C23 118.8(2)
N1 C22 C23 116.9(2)
C22 C23 Cl1 110.3(2)
C22 C23 Cl2 106.77(18)
Cl1 C23 Cl2 109.47(15)
C22 C23 H23 110.1
Cl1 C23 H23 110.1
Cl2 C23 H23 110.1
C22 N1 C6 122.46(18)
C22 N1 C2 116.91(19)
C6 N1 C2 120.02(17)

loop_
_geom_bond_atom_site_label_1
_geom_bond_atom_site_label_2
_geom_bond_distance
C2 N1 1.491(2)
C2 C13 1.527(3)
C2 C3 1.532(3)
C2 H2 0.9800
C3 C4 1.509(4)
C3 C19 1.562(3)
C3 H3 0.9800
C4 O1 1.200(3)
C4 C5 1.509(3)
C5 C6 1.536(3)
C5 H5A 0.9700
C5 H5B 0.9700
C6 N1 1.476(3)
C6 C7 1.531(3)
C6 H6 0.9800
C7 C8 1.367(4)
C7 C12 1.368(4)
C8 C9 1.386(5)
C8 H8 0.9300
C9 C10 1.354(6)
C9 H9 0.9300
C10 C11 1.365(5)
C10 H10 0.9300
C11 C12 1.385(4)
C11 H11 0.9300
C12 H12 0.9300
C13 C14 1.378(3)
C13 C18 1.396(4)
C14 C15 1.403(4)
C14 H14 0.9300
C15 C16 1.374(5)
C15 H15 0.9300
C16 C17 1.373(5)
C16 H16 0.9300
C17 C18 1.386(4)
C17 H17 0.9300
C18 H18 0.9300
C19 C20 1.514(4)
C19 C21 1.524(4)
C19 H19 0.9800
C20 H20A 0.9600
C20 H20B 0.9600
C20 H20C 0.9600
C21 H21A 0.9600
C21 H21B 0.9600
C21 H21C 0.9600
C22 O2 1.213(3)
C22 N1 1.364(3)
C22 C23 1.527(3)
C23 Cl1 1.762(3)
C23 Cl2 1.769(3)
C23 H23 0.9800

loop_
_geom_hbond_atom_site_label_D
_geom_hbond_atom_site_label_H
_geom_hbond_atom_site_label_A
_geom_hbond_site_symmetry_A
_geom_hbond_distance_DH
_geom_hbond_distance_HA
_geom_hbond_distance_DA
_geom_hbond_angle_DHA
C2 H2 O1 3_655 0.98 2.39 3.144(3) 132.9

loop_
_geom_torsion_atom_site_label_1
_geom_torsion_atom_site_label_2
_geom_torsion_atom_site_label_3
_geom_torsion_atom_site_label_4
_geom_torsion
N1 C2 C3 C4 -57.6(2)
C13 C2 C3 C4 70.6(2)
N1 C2 C3 C19 65.3(2)
C13 C2 C3 C19 -166.52(19)
C2 C3 C4 O1 -156.1(3)
C19 C3 C4 O1 78.7(3)
C2 C3 C4 C5 20.3(3)
C19 C3 C4 C5 -104.8(2)
O1 C4 C5 C6 -153.7(3)
C3 C4 C5 C6 29.8(3)
C4 C5 C6 N1 -41.1(3)
C4 C5 C6 C7 -165.1(2)
N1 C6 C7 C8 148.1(3)
C5 C6 C7 C8 -89.1(3)
N1 C6 C7 C12 -34.1(3)
C5 C6 C7 C12 88.7(3)
C12 C7 C8 C9 -2.2(6)
C6 C7 C8 C9 175.7(4)
C7 C8 C9 C10 -0.1(8)
C8 C9 C10 C11 2.7(8)
C9 C10 C11 C12 -2.9(7)
C8 C7 C12 C11 1.9(5)
C6 C7 C12 C11 -175.9(3)
C10 C11 C12 C7 0.7(6)
N1 C2 C13 C14 117.0(2)
C3 C2 C13 C14 -9.4(3)
N1 C2 C13 C18 -67.7(3)
C3 C2 C13 C18 165.8(2)
C18 C13 C14 C15 -0.3(4)
C2 C13 C14 C15 174.9(3)
C13 C14 C15 C16 0.9(5)
C14 C15 C16 C17 -0.9(5)
C15 C16 C17 C18 0.3(5)
C16 C17 C18 C13 0.4(4)
C14 C13 C18 C17 -0.4(4)
C2 C13 C18 C17 -175.9(2)
C4 C3 C19 C20 174.8(2)
C2 C3 C19 C20 50.9(3)
C4 C3 C19 C21 -62.9(3)
C2 C3 C19 C21 173.3(2)
O2 C22 C23 Cl1 -34.0(3)
N1 C22 C23 Cl1 148.94(19)
O2 C22 C23 Cl2 84.8(3)
N1 C22 C23 Cl2 -92.2(2)
O2 C22 N1 C6 178.3(2)
C23 C22 N1 C6 -4.8(3)
O2 C22 N1 C2 -10.7(4)
C23 C22 N1 C2 166.21(19)
C7 C6 N1 C22 -67.1(3)
C5 C6 N1 C22 172.1(2)
C7 C6 N1 C2 122.20(19)
C5 C6 N1 C2 1.4(3)
C13 C2 N1 C22 106.7(2)
C3 C2 N1 C22 -123.5(2)
C13 C2 N1 C6 -82.1(2)
C3 C2 N1 C6 47.8(2)
